data_7002554
loop_
_publ_author_name
'Grunova, Ekaterina'
'Roisnel, Thierry'
'Carpentier, Jean-Fran\,cois'

_publ_section_title
;
 Zinc complexes of fluorous alkoxide-imino ligands: Synthesis,
 structure, and use in ring-opening polymerization of lactide and
 \b-butyrolactone
;
_journal_issue 41
_journal_name_full 'Dalton Transactions'
_journal_page_first 9010
_journal_page_last 9019
_journal_paper_doi 10.1039/b902087j
_journal_year 2009
_chemical_compound_source 'synthesis as described'
_chemical_formula_moiety 'C42 H42 F12 N2 O4 Zn2'
_chemical_formula_sum 'C42 H42 F12 N2 O4 Zn2'
_chemical_formula_weight 997.52
_chemical_name_systematic
;
?
;
_space_group_IT_number 2
_symmetry_cell_setting triclinic
_symmetry_Int_Tables_number 2
_symmetry_space_group_name_Hall '-P 1'
_symmetry_space_group_name_H-M 'P -1'
_atom_sites_solution_hydrogens geom
_atom_sites_solution_primary direct
_atom_sites_solution_secondary difmap
_audit_conform_dict_location ftp://ftp.iucr.org/pub/cif_core.dic
_audit_conform_dict_name cif_core.dic
_audit_conform_dict_version 2.3
_audit_creation_date 2008-06-30T18:33:47-00:00
_audit_creation_method 'WinGX routine CIF_UPDATE'
_cell_angle_alpha 93.584(3)
_cell_angle_beta 95.307(3)
_cell_angle_gamma 108.236(3)
_cell_formula_units_Z 1
_cell_length_a 9.0679(8)
_cell_length_b 10.4866(10)
_cell_length_c 11.6709(11)
_cell_measurement_reflns_used 4308
_cell_measurement_temperature 100(2)
_cell_measurement_theta_max 27.25
_cell_measurement_theta_min 2.38
_cell_measurement_wavelength 0.71073
_cell_volume 1044.63(17)
_computing_cell_refinement 'Bruker SMART, 2006'
_computing_data_collection 'Bruker SMART, 2006'
_computing_data_reduction 'Bruker SAINT, 2006'
_computing_molecular_graphics 'Ortep-3 for Windows (Farrugia, 1997)'
_computing_publication_material 'WinGX publication routines (Farrugia, 1999)'
_computing_structure_refinement 'SHELXL-97 (Sheldrick, 1997)'
_computing_structure_solution 'SIR97 (Altomare et al., 1999)'
_diffrn_ambient_temperature 100(2)
_diffrn_detector 'CCD plate'
_diffrn_measured_fraction_theta_full 0.995
_diffrn_measured_fraction_theta_max 0.995
_diffrn_measurement_device_type 'APEXII, Bruker-AXS'
_diffrn_measurement_method 'CCD rotation images, thin slices'
_diffrn_radiation_monochromator graphite
_diffrn_radiation_probe x-ray
_diffrn_radiation_type MoK\a
_diffrn_radiation_wavelength 0.71073
_diffrn_reflns_av_R_equivalents 0.0309
_diffrn_reflns_av_unetI/netI 0.0436
_diffrn_reflns_limit_h_max 11
_diffrn_reflns_limit_h_min -11
_diffrn_reflns_limit_k_max 13
_diffrn_reflns_limit_k_min -13
_diffrn_reflns_limit_l_max 15
_diffrn_reflns_limit_l_min -15
_diffrn_reflns_number 11342
_diffrn_reflns_theta_full 27.48
_diffrn_reflns_theta_max 27.48
_diffrn_reflns_theta_min 3.52
_exptl_absorpt_coefficient_mu 1.246
_exptl_absorpt_correction_T_max 0.732
_exptl_absorpt_correction_T_min 0.512
_exptl_absorpt_correction_type multi-scan
_exptl_absorpt_process_details
;
[Sheldrick, G.M. (2002). SADABS Bruker AXS Inc., Madison, Wisconsin, USA]
;
_exptl_crystal_colour colourless
_exptl_crystal_density_diffrn 1.586
_exptl_crystal_density_method 'not measured'
_exptl_crystal_description prism
_exptl_crystal_F_000 508
_exptl_crystal_size_max 0.55
_exptl_crystal_size_mid 0.35
_exptl_crystal_size_min 0.25
_refine_diff_density_max 0.503
_refine_diff_density_min -0.379
_refine_diff_density_rms 0.069
_refine_ls_extinction_method none
_refine_ls_goodness_of_fit_ref 1.098
_refine_ls_hydrogen_treatment constr
_refine_ls_matrix_type full
_refine_ls_number_parameters 282
_refine_ls_number_reflns 4769
_refine_ls_number_restraints 0
_refine_ls_restrained_S_all 1.098
_refine_ls_R_factor_all 0.0389
_refine_ls_R_factor_gt 0.031
_refine_ls_shift/su_max 0.002
_refine_ls_shift/su_mean 0
_refine_ls_structure_factor_coef Fsqd
_refine_ls_weighting_details 'calc w=1/[\s^2^(Fo^2^)+(0.0272P)^2^+0.2129P] where P=(Fo^2^+2Fc^2^)/3'
_refine_ls_weighting_scheme calc
_refine_ls_wR_factor_gt 0.0688
_refine_ls_wR_factor_ref 0.0719
_reflns_number_gt 4074
_reflns_number_total 4769
_reflns_threshold_expression >2sigma(I)
_cod_data_source_file b902087j.txt
_cod_data_source_block 8
_cod_database_code 7002554

loop_
_symmetry_equiv_pos_as_xyz
'x, y, z'
'-x, -y, -z'

loop_
_atom_site_label
_atom_site_type_symbol
_atom_site_fract_x
_atom_site_fract_y
_atom_site_fract_z
_atom_site_U_iso_or_equiv
_atom_site_adp_type
_atom_site_occupancy
_atom_site_calc_flag
_atom_site_refinement_flags
_atom_site_disorder_assembly
_atom_site_disorder_group
Zn1 Zn 0.44167(2) 0.05459(2) 0.901410(18) 0.01254(7) Uani 1 d . . .
O1 O 0.44164(14) 0.07095(13) 1.06863(11) 0.0140(3) Uani 1 d . . .
C2 C 0.4416(2) 0.1881(2) 1.13918(17) 0.0177(4) Uani 1 d . . .
H2 H 0.5298 0.2675 1.1228 0.021 Uiso 1 calc R . .
C3 C 0.2881(3) 0.2137(2) 1.10663(19) 0.0311(5) Uani 1 d . . .
H3A H 0.2797 0.2307 1.0251 0.047 Uiso 1 calc R . .
H3B H 0.2846 0.2924 1.1548 0.047 Uiso 1 calc R . .
H3C H 0.201 0.1345 1.119 0.047 Uiso 1 calc R . .
C4 C 0.4646(3) 0.1653(2) 1.26532(17) 0.0265(5) Uani 1 d . . .
H4A H 0.3759 0.0905 1.2829 0.04 Uiso 1 calc R . .
H4B H 0.4714 0.2473 1.3135 0.04 Uiso 1 calc R . .
H4C H 0.5614 0.1433 1.2813 0.04 Uiso 1 calc R . .
N5 N 0.58450(16) 0.21221(15) 0.82689(13) 0.0128(3) Uani 1 d . . .
C6 C 0.7543(2) 0.23600(19) 0.85237(16) 0.0147(4) Uani 1 d . . .
H6A H 0.8116 0.2958 0.7975 0.018 Uiso 1 calc R . .
H6B H 0.7762 0.1494 0.8437 0.018 Uiso 1 calc R . .
C7 C 0.80757(19) 0.30113(19) 0.97486(16) 0.0135(4) Uani 1 d . . .
C8 C 0.8004(2) 0.4300(2) 1.00411(18) 0.0201(4) Uani 1 d . . .
H8 H 0.7594 0.4751 0.9475 0.024 Uiso 1 calc R . .
C9 C 0.8525(2) 0.4923(2) 1.11466(19) 0.0240(5) Uani 1 d . . .
H9 H 0.8478 0.5803 1.1336 0.029 Uiso 1 calc R . .
C10 C 0.9120(2) 0.4268(2) 1.19869(18) 0.0252(5) Uani 1 d . . .
H10 H 0.9489 0.4702 1.2745 0.03 Uiso 1 calc R . .
C11 C 0.9170(2) 0.2981(2) 1.17098(18) 0.0229(4) Uani 1 d . . .
H11 H 0.956 0.2525 1.2282 0.027 Uiso 1 calc R . .
C12 C 0.8651(2) 0.2355(2) 1.05933(17) 0.0174(4) Uani 1 d . . .
H12 H 0.869 0.1472 1.0407 0.021 Uiso 1 calc R . .
C13 C 0.5271(2) 0.26686(18) 0.74667(16) 0.0128(4) Uani 1 d . . .
C14 C 0.6180(2) 0.35069(19) 0.66162(15) 0.0138(4) Uani 1 d . . .
C15 C 0.6999(2) 0.2963(2) 0.58689(17) 0.0181(4) Uani 1 d . . .
H15 H 0.6991 0.2057 0.5899 0.022 Uiso 1 calc R . .
C16 C 0.7825(2) 0.3760(2) 0.50816(17) 0.0215(4) Uani 1 d . . .
H16 H 0.8368 0.3392 0.4564 0.026 Uiso 1 calc R . .
C17 C 0.7859(2) 0.5083(2) 0.50485(18) 0.0244(5) Uani 1 d . . .
H17 H 0.8438 0.5625 0.4516 0.029 Uiso 1 calc R . .
C18 C 0.7046(2) 0.5625(2) 0.5792(2) 0.0258(5) Uani 1 d . . .
H18 H 0.708 0.6538 0.5777 0.031 Uiso 1 calc R . .
C19 C 0.6188(2) 0.4821(2) 0.65567(18) 0.0199(4) Uani 1 d . . .
H19 H 0.5599 0.5178 0.7044 0.024 Uiso 1 calc R . .
C20 C 0.3550(2) 0.25288(18) 0.74112(16) 0.0137(4) Uani 1 d . . .
H20A H 0.3297 0.3061 0.6796 0.016 Uiso 1 calc R . .
H20B H 0.3365 0.2929 0.8153 0.016 Uiso 1 calc R . .
C21 C 0.2397(2) 0.10497(19) 0.71725(16) 0.0133(4) Uani 1 d . . .
C22 C 0.2444(2) 0.0513(2) 0.59159(17) 0.0173(4) Uani 1 d . . .
F23 F 0.38870(13) 0.04837(12) 0.57766(10) 0.0244(3) Uani 1 d . . .
F24 F 0.20866(14) 0.12825(13) 0.51253(10) 0.0274(3) Uani 1 d . . .
F25 F 0.14762(13) -0.07407(12) 0.56306(10) 0.0240(3) Uani 1 d . . .
C26 C 0.0748(2) 0.1150(2) 0.72980(17) 0.0179(4) Uani 1 d . . .
F27 F 0.03698(13) 0.20608(13) 0.66597(11) 0.0262(3) Uani 1 d . . .
F28 F -0.03861(12) -0.00272(12) 0.70200(10) 0.0246(3) Uani 1 d . . .
F29 F 0.06713(12) 0.15427(12) 0.84066(10) 0.0224(3) Uani 1 d . . .
O30 O 0.26399(14) 0.01591(13) 0.78966(11) 0.0154(3) Uani 1 d . . .

loop_
_atom_site_aniso_label
_atom_site_aniso_U_11
_atom_site_aniso_U_22
_atom_site_aniso_U_33
_atom_site_aniso_U_23
_atom_site_aniso_U_13
_atom_site_aniso_U_12
Zn1 0.01354(11) 0.01504(12) 0.01011(11) 0.00320(8) 0.00132(8) 0.00574(8)
O1 0.0177(6) 0.0157(7) 0.0110(6) 0.0006(5) 0.0027(5) 0.0085(5)
C2 0.0232(10) 0.0160(10) 0.0151(10) -0.0017(8) 0.0014(8) 0.0088(8)
C3 0.0399(13) 0.0379(14) 0.0227(12) -0.0076(10) -0.0033(10) 0.0268(11)
C4 0.0386(12) 0.0312(13) 0.0143(10) -0.0051(9) -0.0029(9) 0.0207(10)
N5 0.0113(7) 0.0127(8) 0.0135(8) 0.0004(6) -0.0002(6) 0.0033(6)
C6 0.0115(8) 0.0187(10) 0.0148(10) 0.0029(8) 0.0013(7) 0.0058(7)
C7 0.0081(8) 0.0162(10) 0.0146(9) 0.0021(8) 0.0019(7) 0.0013(7)
C8 0.0159(9) 0.0198(11) 0.0251(11) 0.0048(9) 0.0027(8) 0.0058(8)
C9 0.0207(10) 0.0192(11) 0.0291(12) -0.0049(9) 0.0073(9) 0.0025(8)
C10 0.0229(10) 0.0278(12) 0.0165(10) -0.0055(9) 0.0039(8) -0.0028(9)
C11 0.0227(10) 0.0267(12) 0.0148(10) 0.0054(9) -0.0013(8) 0.0020(9)
C12 0.0169(9) 0.0160(10) 0.0185(10) 0.0027(8) 0.0023(8) 0.0039(8)
C13 0.0138(8) 0.0114(9) 0.0122(9) -0.0017(7) 0.0006(7) 0.0033(7)
C14 0.0136(9) 0.0166(10) 0.0102(9) 0.0029(7) -0.0012(7) 0.0041(7)
C15 0.0188(9) 0.0182(10) 0.0170(10) 0.0019(8) 0.0024(8) 0.0054(8)
C16 0.0197(10) 0.0303(12) 0.0144(10) 0.0027(9) 0.0051(8) 0.0066(9)
C17 0.0212(10) 0.0318(12) 0.0193(11) 0.0122(9) 0.0054(8) 0.0048(9)
C18 0.0281(11) 0.0203(11) 0.0302(12) 0.0119(9) 0.0057(9) 0.0073(9)
C19 0.0215(10) 0.0194(11) 0.0202(11) 0.0051(8) 0.0048(8) 0.0073(8)
C20 0.0141(9) 0.0144(10) 0.0132(9) 0.0021(7) -0.0003(7) 0.0054(7)
C21 0.0130(8) 0.0152(10) 0.0107(9) 0.0006(7) -0.0007(7) 0.0039(7)
C22 0.0169(9) 0.0183(10) 0.0156(10) 0.0016(8) -0.0003(8) 0.0050(8)
F23 0.0190(6) 0.0311(7) 0.0227(7) -0.0054(5) 0.0050(5) 0.0082(5)
F24 0.0401(7) 0.0318(7) 0.0123(6) 0.0057(5) -0.0014(5) 0.0148(6)
F25 0.0240(6) 0.0199(6) 0.0225(6) -0.0071(5) -0.0006(5) 0.0017(5)
C26 0.0155(9) 0.0205(11) 0.0169(10) 0.0014(8) -0.0006(8) 0.0056(8)
F27 0.0202(6) 0.0336(7) 0.0300(7) 0.0095(6) 0.0000(5) 0.0156(5)
F28 0.0136(5) 0.0264(7) 0.0275(7) -0.0027(5) 0.0003(5) -0.0007(5)
F29 0.0166(6) 0.0324(7) 0.0178(6) -0.0028(5) 0.0042(5) 0.0077(5)
O30 0.0148(6) 0.0145(7) 0.0151(7) 0.0047(5) -0.0017(5) 0.0027(5)

loop_
_atom_type_symbol
_atom_type_description
_atom_type_scat_dispersion_real
_atom_type_scat_dispersion_imag
_atom_type_scat_source
C C 0.0033 0.0016 'International Tables Vol C Tables 4.2.6.8 and 6.1.1.4'
H H 0 0 'International Tables Vol C Tables 4.2.6.8 and 6.1.1.4'
N N 0.0061 0.0033 'International Tables Vol C Tables 4.2.6.8 and 6.1.1.4'
O O 0.0106 0.006 'International Tables Vol C Tables 4.2.6.8 and 6.1.1.4'
F F 0.0171 0.0103 'International Tables Vol C Tables 4.2.6.8 and 6.1.1.4'
Zn Zn 0.2839 1.4301 'International Tables Vol C Tables 4.2.6.8 and 6.1.1.4'

loop_
_geom_angle_atom_site_label_1
_geom_angle_atom_site_label_2
_geom_angle_atom_site_label_3
_geom_angle
_geom_angle_site_symmetry_1
_geom_angle_site_symmetry_3
_geom_angle_publ_flag
O30 Zn1 O1 126.03(5) . . ?
O30 Zn1 O1 123.96(6) . 2_657 ?
O1 Zn1 O1 84.51(5) . 2_657 ?
O30 Zn1 N5 97.17(6) . . ?
O1 Zn1 N5 118.52(6) . . ?
O1 Zn1 N5 107.18(5) 2_657 . ?
O30 Zn1 Zn1 140.77(4) . 2_657 ?
O1 Zn1 Zn1 42.39(4) . 2_657 ?
O1 Zn1 Zn1 42.12(4) 2_657 2_657 ?
N5 Zn1 Zn1 121.45(4) . 2_657 ?
C2 O1 Zn1 126.38(12) . . ?
C2 O1 Zn1 129.19(12) . 2_657 ?
Zn1 O1 Zn1 95.49(5) . 2_657 ?
O1 C2 C4 109.40(16) . . ?
O1 C2 C3 108.02(16) . . ?
C4 C2 C3 112.26(16) . . ?
O1 C2 H2 109 . . ?
C4 C2 H2 109 . . ?
C3 C2 H2 109 . . ?
C2 C3 H3A 109.5 . . ?
C2 C3 H3B 109.5 . . ?
H3A C3 H3B 109.5 . . ?
C2 C3 H3C 109.5 . . ?
H3A C3 H3C 109.5 . . ?
H3B C3 H3C 109.5 . . ?
C2 C4 H4A 109.5 . . ?
C2 C4 H4B 109.5 . . ?
H4A C4 H4B 109.5 . . ?
C2 C4 H4C 109.5 . . ?
H4A C4 H4C 109.5 . . ?
H4B C4 H4C 109.5 . . ?
C13 N5 C6 122.62(15) . . ?
C13 N5 Zn1 120.20(12) . . ?
C6 N5 Zn1 115.80(11) . . ?
N5 C6 C7 108.79(14) . . ?
N5 C6 H6A 109.9 . . ?
C7 C6 H6A 109.9 . . ?
N5 C6 H6B 109.9 . . ?
C7 C6 H6B 109.9 . . ?
H6A C6 H6B 108.3 . . ?
C12 C7 C8 119.01(18) . . ?
C12 C7 C6 121.24(17) . . ?
C8 C7 C6 119.75(18) . . ?
C9 C8 C7 120.5(2) . . ?
C9 C8 H8 119.8 . . ?
C7 C8 H8 119.8 . . ?
C8 C9 C10 120.3(2) . . ?
C8 C9 H9 119.8 . . ?
C10 C9 H9 119.8 . . ?
C11 C10 C9 119.6(2) . . ?
C11 C10 H10 120.2 . . ?
C9 C10 H10 120.2 . . ?
C10 C11 C12 120.1(2) . . ?
C10 C11 H11 120 . . ?
C12 C11 H11 120 . . ?
C7 C12 C11 120.52(19) . . ?
C7 C12 H12 119.7 . . ?
C11 C12 H12 119.7 . . ?
N5 C13 C14 125.35(16) . . ?
N5 C13 C20 117.64(15) . . ?
C14 C13 C20 116.91(16) . . ?
C19 C14 C15 119.80(17) . . ?
C19 C14 C13 119.64(16) . . ?
C15 C14 C13 120.55(17) . . ?
C16 C15 C14 119.40(18) . . ?
C16 C15 H15 120.3 . . ?
C14 C15 H15 120.3 . . ?
C17 C16 C15 120.39(18) . . ?
C17 C16 H16 119.8 . . ?
C15 C16 H16 119.8 . . ?
C16 C17 C18 120.19(18) . . ?
C16 C17 H17 119.9 . . ?
C18 C17 H17 119.9 . . ?
C19 C18 C17 119.5(2) . . ?
C19 C18 H18 120.2 . . ?
C17 C18 H18 120.2 . . ?
C14 C19 C18 120.63(18) . . ?
C14 C19 H19 119.7 . . ?
C18 C19 H19 119.7 . . ?
C13 C20 C21 115.31(15) . . ?
C13 C20 H20A 108.4 . . ?
C21 C20 H20A 108.4 . . ?
C13 C20 H20B 108.4 . . ?
C21 C20 H20B 108.4 . . ?
H20A C20 H20B 107.5 . . ?
O30 C21 C22 109.04(15) . . ?
O30 C21 C26 107.50(14) . . ?
C22 C21 C26 109.25(15) . . ?
O30 C21 C20 116.29(15) . . ?
C22 C21 C20 108.81(14) . . ?
C26 C21 C20 105.74(14) . . ?
F25 C22 F23 106.59(15) . . ?
F25 C22 F24 107.01(16) . . ?
F23 C22 F24 106.71(15) . . ?
F25 C22 C21 112.94(15) . . ?
F23 C22 C21 110.04(15) . . ?
F24 C22 C21 113.16(16) . . ?
F28 C26 F29 106.87(15) . . ?
F28 C26 F27 107.04(15) . . ?
F29 C26 F27 106.01(15) . . ?
F28 C26 C21 112.73(15) . . ?
F29 C26 C21 109.55(15) . . ?
F27 C26 C21 114.18(15) . . ?
C21 O30 Zn1 123.71(11) . . ?

loop_
_geom_bond_atom_site_label_1
_geom_bond_atom_site_label_2
_geom_bond_distance
_geom_bond_site_symmetry_2
_geom_bond_publ_flag
Zn1 O30 1.8967(13) . ?
Zn1 O1 1.9485(13) . ?
Zn1 O1 1.9586(13) 2_657 ?
Zn1 N5 2.0529(15) . ?
Zn1 Zn1 2.8919(5) 2_657 ?
O1 C2 1.436(2) . ?
O1 Zn1 1.9586(13) 2_657 ?
C2 C4 1.512(3) . ?
C2 C3 1.517(3) . ?
C2 H2 1 . ?
C3 H3A 0.98 . ?
C3 H3B 0.98 . ?
C3 H3C 0.98 . ?
C4 H4A 0.98 . ?
C4 H4B 0.98 . ?
C4 H4C 0.98 . ?
N5 C13 1.280(2) . ?
N5 C6 1.479(2) . ?
C6 C7 1.512(3) . ?
C6 H6A 0.99 . ?
C6 H6B 0.99 . ?
C7 C12 1.390(3) . ?
C7 C8 1.396(3) . ?
C8 C9 1.380(3) . ?
C8 H8 0.95 . ?
C9 C10 1.394(3) . ?
C9 H9 0.95 . ?
C10 C11 1.383(3) . ?
C10 H10 0.95 . ?
C11 C12 1.392(3) . ?
C11 H11 0.95 . ?
C12 H12 0.95 . ?
C13 C14 1.498(2) . ?
C13 C20 1.516(2) . ?
C14 C19 1.382(3) . ?
C14 C15 1.400(2) . ?
C15 C16 1.391(3) . ?
C15 H15 0.95 . ?
C16 C17 1.382(3) . ?
C16 H16 0.95 . ?
C17 C18 1.391(3) . ?
C17 H17 0.95 . ?
C18 C19 1.387(3) . ?
C18 H18 0.95 . ?
C19 H19 0.95 . ?
C20 C21 1.566(2) . ?
C20 H20A 0.99 . ?
C20 H20B 0.99 . ?
C21 O30 1.352(2) . ?
C21 C22 1.547(3) . ?
C21 C26 1.551(2) . ?
C22 F25 1.334(2) . ?
C22 F23 1.343(2) . ?
C22 F24 1.345(2) . ?
C26 F28 1.334(2) . ?
C26 F29 1.348(2) . ?
C26 F27 1.353(2) . ?

loop_
_geom_torsion_atom_site_label_1
_geom_torsion_atom_site_label_2
_geom_torsion_atom_site_label_3
_geom_torsion_atom_site_label_4
_geom_torsion
_geom_torsion_site_symmetry_1
_geom_torsion_site_symmetry_2
_geom_torsion_site_symmetry_3
_geom_torsion_site_symmetry_4
_geom_torsion_publ_flag
O30 Zn1 O1 C2 -82.17(15) . . . . ?
O1 Zn1 O1 C2 149.23(16) 2_657 . . . ?
N5 Zn1 O1 C2 42.64(15) . . . . ?
Zn1 Zn1 O1 C2 149.23(16) 2_657 . . . ?
O30 Zn1 O1 Zn1 128.61(6) . . . 2_657 ?
O1 Zn1 O1 Zn1 0 2_657 . . 2_657 ?
N5 Zn1 O1 Zn1 -106.59(6) . . . 2_657 ?
Zn1 O1 C2 C4 -172.08(12) . . . . ?
Zn1 O1 C2 C4 -33.2(2) 2_657 . . . ?
Zn1 O1 C2 C3 65.45(19) . . . . ?
Zn1 O1 C2 C3 -155.62(13) 2_657 . . . ?
O30 Zn1 N5 C13 13.70(15) . . . . ?
O1 Zn1 N5 C13 -124.29(14) . . . . ?
O1 Zn1 N5 C13 142.61(14) 2_657 . . . ?
Zn1 Zn1 N5 C13 -173.52(12) 2_657 . . . ?
O30 Zn1 N5 C6 -153.30(12) . . . . ?
O1 Zn1 N5 C6 68.72(13) . . . . ?
O1 Zn1 N5 C6 -24.38(13) 2_657 . . . ?
Zn1 Zn1 N5 C6 19.48(14) 2_657 . . . ?
C13 N5 C6 C7 118.55(19) . . . . ?
Zn1 N5 C6 C7 -74.80(16) . . . . ?
N5 C6 C7 C12 115.44(18) . . . . ?
N5 C6 C7 C8 -65.1(2) . . . . ?
C12 C7 C8 C9 1.2(3) . . . . ?
C6 C7 C8 C9 -178.23(16) . . . . ?
C7 C8 C9 C10 -0.4(3) . . . . ?
C8 C9 C10 C11 -0.7(3) . . . . ?
C9 C10 C11 C12 0.9(3) . . . . ?
C8 C7 C12 C11 -1.0(3) . . . . ?
C6 C7 C12 C11 178.49(16) . . . . ?
C10 C11 C12 C7 -0.1(3) . . . . ?
C6 N5 C13 C14 5.7(3) . . . . ?
Zn1 N5 C13 C14 -160.35(13) . . . . ?
C6 N5 C13 C20 -170.48(16) . . . . ?
Zn1 N5 C13 C20 23.4(2) . . . . ?
N5 C13 C14 C19 -121.1(2) . . . . ?
C20 C13 C14 C19 55.1(2) . . . . ?
N5 C13 C14 C15 60.0(3) . . . . ?
C20 C13 C14 C15 -123.81(19) . . . . ?
C19 C14 C15 C16 0.6(3) . . . . ?
C13 C14 C15 C16 179.53(18) . . . . ?
C14 C15 C16 C17 1.0(3) . . . . ?
C15 C16 C17 C18 -1.0(3) . . . . ?
C16 C17 C18 C19 -0.8(3) . . . . ?
C15 C14 C19 C18 -2.4(3) . . . . ?
C13 C14 C19 C18 178.70(19) . . . . ?
C17 C18 C19 C14 2.5(3) . . . . ?
N5 C13 C20 C21 -62.9(2) . . . . ?
C14 C13 C20 C21 120.59(17) . . . . ?
C13 C20 C21 O30 54.3(2) . . . . ?
C13 C20 C21 C22 -69.2(2) . . . . ?
C13 C20 C21 C26 173.54(15) . . . . ?
O30 C21 C22 F25 53.1(2) . . . . ?
C26 C21 C22 F25 -64.1(2) . . . . ?
C20 C21 C22 F25 -179.10(15) . . . . ?
O30 C21 C22 F23 -65.84(19) . . . . ?
C26 C21 C22 F23 176.93(15) . . . . ?
C20 C21 C22 F23 61.93(19) . . . . ?
O30 C21 C22 F24 174.89(14) . . . . ?
C26 C21 C22 F24 57.7(2) . . . . ?
C20 C21 C22 F24 -57.34(19) . . . . ?
O30 C21 C26 F28 -60.6(2) . . . . ?
C22 C21 C26 F28 57.6(2) . . . . ?
C20 C21 C26 F28 174.58(15) . . . . ?
O30 C21 C26 F29 58.29(19) . . . . ?
C22 C21 C26 F29 176.49(15) . . . . ?
C20 C21 C26 F29 -66.56(18) . . . . ?
O30 C21 C26 F27 176.99(15) . . . . ?
C22 C21 C26 F27 -64.8(2) . . . . ?
C20 C21 C26 F27 52.1(2) . . . . ?
C22 C21 O30 Zn1 114.76(14) . . . . ?
C26 C21 O30 Zn1 -126.91(13) . . . . ?
C20 C21 O30 Zn1 -8.7(2) . . . . ?
O1 Zn1 O30 C21 112.65(13) . . . . ?
O1 Zn1 O30 C21 -137.04(12) 2_657 . . . ?
N5 Zn1 O30 C21 -20.70(14) . . . . ?
Zn1 Zn1 O30 C21 169.06(10) 2_657 . . . ?
